data_1550841
loop_
_publ_author_name
'Marquez, Carlos'
'Simonov, Arkadiy'
'Wharmby, Michael T.'
'Van Goethem, C\'edric'
'Vankelecom, Ivo F.J.'
'Bueken, Bart'
'Krajnc, Andra\<z'
'Mali, Gregor'
'De Vos, Dirk'
'De Baerdemaeker, Trees'

_publ_section_title
;
 Layered Zn2[Co(CN)6](CH3COO) double metal cyanide: a two-dimensional DMC
 phase with excellent catalytic performance
;
_journal_name_full 'Chemical Science'
_journal_paper_doi 10.1039/C9SC00527G
_journal_year 2019
_chemical_formula_moiety '	C8 Co N6 O4 Zn2, 2(O)'
_chemical_formula_sum 'C8 Co N6 O6 Zn2'
_chemical_formula_weight 465.85
_space_group_IT_number 11
_symmetry_cell_setting monoclinic
_symmetry_space_group_name_Hall '-P 2yb'
_symmetry_space_group_name_H-M 'P 1 21/m 1'
_audit_update_record
;
2019-01-29 deposited with the CCDC.    2019-04-04 downloaded from the CCDC.
;
_cell_angle_alpha 90
_cell_angle_beta 94.6701(19)
_cell_angle_gamma 90
_cell_formula_units_Z 2
_cell_length_a 12.3804(3)
_cell_length_b 7.50396(16)
_cell_length_c 8.4883(2)
_cell_measurement_temperature 298
_cell_volume 785.96(3)
_diffrn_ambient_temperature 298
_diffrn_measurement_device_type 'P02.1, PETRA III, DESY, Hamburg, Germany'
_diffrn_radiation_probe x-ray
_diffrn_radiation_type synchrotron
_diffrn_radiation_wavelength 0.20738
_exptl_crystal_density_diffrn 1.969
_exptl_crystal_density_meas ?
_exptl_crystal_density_method 'Not measured'
_pd_meas_number_of_points 2241
_pd_proc_2theta_range_inc 0.005
_pd_proc_2theta_range_max 11.70000
_pd_proc_2theta_range_min 0.50000
_pd_proc_ls_prof_R_factor 0.0164
_pd_proc_ls_prof_wR_expected 0.0292
_pd_proc_ls_prof_wR_factor 0.0236
_refine_ls_goodness_of_fit_all 0.80719
_refine_ls_R_I_factor 0.0131
_refine_ls_shift/su_max 0.0201812699
_reflns_d_resolution_high 12.33935
_reflns_d_resolution_low 0.97583
_reflns_number_total 972
_cod_data_source_file c9sc00527g2.cif
_cod_data_source_block outputcif
_cod_depositor_comments
;
The following automatic conversions were performed:

'_exptl_crystal_density_meas' value 'Not measured' was changed to '?'
- the value is perceived as not measured.

Automatic conversion script
Id: cif_fix_values 4973 2017-02-22 13:04:09Z antanas 
;
_cod_original_cell_volume 785.97(4)
_cod_original_sg_symbol_H-M 'P 21/m'
_cod_database_code 1550841

loop_
_symmetry_equiv_pos_as_xyz
'x, y, z '
'-x, y+1/2, -z '
'x, -y+1/2, z '
'-x, -y, -z '

loop_
_atom_site_label
_atom_site_type_symbol
_atom_site_symmetry_multiplicity
_atom_site_fract_x
_atom_site_fract_y
_atom_site_fract_z
_atom_site_occupancy
_atom_site_B_iso_or_equiv
Zn1 Zn 0 0.0872(2) 0.25 0.3226(4) 1 0.50(4)
Zn2 Zn 0 0.3649(2) 0.25 0.6823(4) 1 0.50(4)
Co1 Co 0 0.7438(3) 0.25 0.9543(4) 1 0.50(4)
C10 C 0 0.1017(19) 0.25 0.669(3) 1 0.9(2)
C11 C 0 0.0851(19) 0.25 0.833(3) 1 0.9(2)
O10 O 0 0.0372(12) 0.25 0.5377(17) 1 0.9(2)
O11 O 0 0.1933(10) 0.25 0.5969(18) 1 0.9(2)
C20 C 0 0.2018(13) -0.073(2) 0.169(2) 1 0.81(14)
N20 N 0 0.1655(11) 0.0368(15) 0.2402(14) 1 0.81(14)
C21 C 0 -0.130(2) 0.25 0.909(3) 1 0.81(14)
N21 N 0 -0.0521(15) 0.25 0.172(2) 1 0.81(14)
C22 C 0 0.3045(12) 0.577(2) 0.9192(18) 1 0.81(14)
N22 N 0 0.3392(10) 0.4616(17) 0.8526(17) 1 0.81(14)
C23 C 0 0.6149(17) 0.25 0.835(3) 1 0.81(14)
N23 N 0 0.5383(17) 0.25 0.753(2) 1 0.81(14)
Ow1 O 0 0.3931(9) 0.0634(14) 0.4912(14) 1 4.0(4)
Ow10 O 0 0.4265(13) 0.25 0.210(2) 1 3.3(3)
Ow11 O 0 0.2416(13) 0.75 0.538(2) 1 3.3(3)

loop_
_geom_angle_atom_site_label_1
_geom_angle_atom_site_label_2
_geom_angle_atom_site_label_3
_geom_angle
_geom_angle_site_symmetry_1
_geom_angle_site_symmetry_2
_geom_angle_site_symmetry_3
N20 Zn1 O10 120.950 1_555 1_555 1_555
N20 Zn1 N20 104.412 3_555 1_555 1_555
N20 Zn1 O10 120.950 3_555 1_555 1_555
N21 Zn1 N20 100.702 1_555 1_555 3_555
N21 Zn1 N20 100.702 1_555 1_555 1_555
N21 Zn1 O10 105.303 1_555 1_555 1_555
O11 Zn1 N21 154.019 1_555 1_555 1_555
O11 Zn1 N20 95.101 1_555 1_555 3_555
O11 Zn1 N20 95.101 1_555 1_555 1_555
O11 Zn1 O10 48.716 1_555 1_555 1_555
C10 Zn1 O11 27.014 1_555 1_555 1_555
C10 Zn1 N21 127.005 1_555 1_555 1_555
C10 Zn1 N20 110.770 1_555 1_555 3_555
C10 Zn1 N20 110.770 1_555 1_555 1_555
C10 Zn1 O10 21.702 1_555 1_555 1_555
C20 Zn1 C10 115.028 1_555 1_555 1_555
C20 Zn1 O11 99.237 1_555 1_555 1_555
C20 Zn1 N21 97.227 1_555 1_555 1_555
C20 Zn1 N20 102.765 1_555 1_555 3_555
C20 Zn1 N20 4.293 1_555 1_555 1_555
C20 Zn1 O10 124.696 1_555 1_555 1_555
C20 Zn1 C20 100.845 3_555 1_555 1_555
C20 Zn1 C10 115.028 3_555 1_555 1_555
C20 Zn1 O11 99.237 3_555 1_555 1_555
C20 Zn1 N21 97.227 3_555 1_555 1_555
C20 Zn1 N20 4.293 3_555 1_555 3_555
C20 Zn1 N20 102.765 3_555 1_555 1_555
C20 Zn1 O10 124.696 3_555 1_555 1_555
N22 Zn2 N23 90.632 3_555 1_555 1_555
N22 Zn2 N22 93.059 1_555 1_555 3_555
N22 Zn2 N23 90.632 1_555 1_555 1_555
O11 Zn2 N22 91.684 1_555 1_555 1_555
O11 Zn2 N22 91.684 1_555 1_555 3_555
O11 Zn2 N23 176.634 1_555 1_555 1_555
Ow1 Zn2 O11 87.919 3_555 1_555 1_555
Ow1 Zn2 N22 93.774 3_555 1_555 1_555
Ow1 Zn2 N22 173.164 3_555 1_555 3_555
Ow1 Zn2 N23 89.491 3_555 1_555 1_555
Ow1 Zn2 Ow1 79.393 1_555 1_555 3_555
Ow1 Zn2 O11 87.919 1_555 1_555 1_555
Ow1 Zn2 N22 173.164 1_555 1_555 1_555
Ow1 Zn2 N22 93.774 1_555 1_555 3_555
Ow1 Zn2 N23 89.491 1_555 1_555 1_555
C22 Co1 C21 120.302 2_647 1_555 1_655
C22 Co1 C22 91.218 4_667 1_555 2_647
C22 Co1 C21 120.302 4_667 1_555 1_655
C23 Co1 C22 90.743 1_555 1_555 4_667
C23 Co1 C22 90.743 1_555 1_555 2_647
C23 Co1 C21 132.779 1_555 1_555 1_655
C20 Co1 C23 91.623 2_656 1_555 1_555
C20 Co1 C22 88.503 2_656 1_555 4_667
C20 Co1 C22 177.621 2_656 1_555 2_647
C20 Co1 C21 57.984 2_656 1_555 1_655
C20 Co1 C20 91.678 4_656 1_555 2_656
C20 Co1 C23 91.623 4_656 1_555 1_555
C20 Co1 C22 177.621 4_656 1_555 4_667
C20 Co1 C22 88.503 4_656 1_555 2_647
C20 Co1 C21 57.984 4_656 1_555 1_655
N23 Co1 C20 90.507 1_555 1_555 4_656
N23 Co1 C20 90.507 1_555 1_555 2_656
N23 Co1 C23 1.603 1_555 1_555 1_555
N23 Co1 C22 91.864 1_555 1_555 4_667
N23 Co1 C22 91.864 1_555 1_555 2_647
N23 Co1 C21 131.176 1_555 1_555 1_655
N22 Co1 N23 89.933 2_647 1_555 1_555
N22 Co1 C20 86.962 2_647 1_555 4_656
N22 Co1 C20 178.574 2_647 1_555 2_656
N22 Co1 C23 88.844 2_647 1_555 1_555
N22 Co1 C22 92.838 2_647 1_555 4_667
N22 Co1 C22 2.481 2_647 1_555 2_647
N22 Co1 C21 120.811 2_647 1_555 1_655
N22 Co1 N22 94.395 4_667 1_555 2_647
N22 Co1 N23 89.933 4_667 1_555 1_555
N22 Co1 C20 178.574 4_667 1_555 4_656
N22 Co1 C20 86.962 4_667 1_555 2_656
N22 Co1 C23 88.844 4_667 1_555 1_555
N22 Co1 C22 2.481 4_667 1_555 4_667
N22 Co1 C22 92.838 4_667 1_555 2_647
N22 Co1 C21 120.811 4_667 1_555 1_655
N20 Co1 N22 178.253 4_656 1_555 4_667
N20 Co1 N22 86.684 4_656 1_555 2_647
N20 Co1 N23 91.443 4_656 1_555 1_555
N20 Co1 C20 0.977 4_656 1_555 4_656
N20 Co1 C20 91.949 4_656 1_555 2_656
N20 Co1 C23 92.553 4_656 1_555 1_555
N20 Co1 C22 176.658 4_656 1_555 4_667
N20 Co1 C22 88.193 4_656 1_555 2_647
N20 Co1 C21 57.444 4_656 1_555 1_655
N20 Co1 N20 92.205 2_656 1_555 4_656
N20 Co1 N22 86.684 2_656 1_555 4_667
N20 Co1 N22 178.253 2_656 1_555 2_647
N20 Co1 N23 91.443 2_656 1_555 1_555
N20 Co1 C20 91.949 2_656 1_555 4_656
N20 Co1 C20 0.977 2_656 1_555 2_656
N20 Co1 C23 92.553 2_656 1_555 1_555
N20 Co1 C22 88.193 2_656 1_555 4_667
N20 Co1 C22 176.658 2_656 1_555 2_647
N20 Co1 C21 57.444 2_656 1_555 1_655
N21 Co1 N20 90.273 1_656 1_555 2_656
N21 Co1 N20 90.273 1_656 1_555 4_656
N21 Co1 N22 88.386 1_656 1_555 4_667
N21 Co1 N22 88.386 1_656 1_555 2_647
N21 Co1 N23 177.526 1_656 1_555 1_555
N21 Co1 C20 91.217 1_656 1_555 4_656
N21 Co1 C20 91.217 1_656 1_555 2_656
N21 Co1 C23 175.923 1_656 1_555 1_555
N21 Co1 C22 86.407 1_656 1_555 4_667
N21 Co1 C22 86.407 1_656 1_555 2_647
N21 Co1 C21 51.298 1_656 1_555 1_655
O11 C10 O10 95.246 1_555 1_555 1_555
C11 C10 O11 130.202 1_555 1_555 1_555
C11 C10 O10 134.553 1_555 1_555 1_555
Zn1 C10 C11 168.228 1_555 1_555 1_555
Zn1 C10 O11 61.570 1_555 1_555 1_555
Zn1 C10 O10 33.675 1_555 1_555 1_555
O11 C11 C10 24.013 1_555 1_555 1_555
O10 C11 O11 45.804 1_555 1_555 1_555
O10 C11 C10 21.791 1_555 1_555 1_555
C21 C11 O10 94.472 1_555 1_555 1_555
C21 C11 O11 140.276 1_555 1_555 1_555
C21 C11 C10 116.263 1_555 1_555 1_555
O11 O10 C10 42.666 1_555 1_555 1_555
Zn1 O10 O11 81.957 1_555 1_555 1_555
Zn1 O10 C10 124.623 1_555 1_555 1_555
C11 O10 Zn1 148.278 1_555 1_555 1_555
C11 O10 O11 66.322 1_555 1_555 1_555
C11 O10 C10 23.656 1_555 1_555 1_555
O10 O11 C10 42.089 1_555 1_555 1_555
Zn2 O11 O10 175.550 1_555 1_555 1_555
Zn2 O11 C10 133.461 1_555 1_555 1_555
C11 O11 Zn2 107.675 1_555 1_555 1_555
C11 O11 O10 67.874 1_555 1_555 1_555
C11 O11 C10 25.786 1_555 1_555 1_555
Zn1 O11 C11 117.201 1_555 1_555 1_555
Zn1 O11 Zn2 135.123 1_555 1_555 1_555
Zn1 O11 O10 49.327 1_555 1_555 1_555
Zn1 O11 C10 91.416 1_555 1_555 1_555
Ow1 O11 Zn1 95.763 1_555 1_555 1_555
Ow1 O11 C11 137.606 1_555 1_555 1_555
Ow1 O11 Zn2 46.096 1_555 1_555 1_555
Ow1 O11 O10 137.253 1_555 1_555 1_555
Ow1 O11 C10 151.547 1_555 1_555 1_555
Ow1 O11 Ow1 54.839 3_555 1_555 1_555
Ow1 O11 Zn1 95.763 3_555 1_555 1_555
Ow1 O11 C11 137.606 3_555 1_555 1_555
Ow1 O11 Zn2 46.096 3_555 1_555 1_555
Ow1 O11 O10 137.253 3_555 1_555 1_555
Ow1 O11 C10 151.547 3_555 1_555 1_555
N22 O11 Ow1 90.047 3_555 1_555 3_555
N22 O11 Ow1 62.291 3_555 1_555 1_555
N22 O11 Zn1 147.822 3_555 1_555 1_555
N22 O11 C11 76.198 3_555 1_555 1_555
N22 O11 Zn2 44.155 3_555 1_555 1_555
N22 O11 O10 132.697 3_555 1_555 1_555
N22 O11 C10 98.385 3_555 1_555 1_555
N22 O11 N22 60.764 1_555 1_555 3_555
N22 O11 Ow1 62.291 1_555 1_555 3_555
N22 O11 Ow1 90.047 1_555 1_555 1_555
N22 O11 Zn1 147.822 1_555 1_555 1_555
N22 O11 C11 76.198 1_555 1_555 1_555
N22 O11 Zn2 44.155 1_555 1_555 1_555
N22 O11 O10 132.697 1_555 1_555 1_555
N22 O11 C10 98.385 1_555 1_555 1_555
C21 C20 N20 123.799 2_546 1_555 1_555
Co1 C20 C21 54.744 2_646 1_555 2_546
Co1 C20 N20 177.430 2_646 1_555 1_555
C22 C20 Co1 45.191 3_554 1_555 2_646
C22 C20 C21 86.992 3_554 1_555 2_546
C22 C20 N20 133.942 3_554 1_555 1_555
C23 C20 C22 59.766 2_646 1_555 3_554
C23 C20 Co1 43.697 2_646 1_555 2_646
C23 C20 C21 91.417 2_646 1_555 2_546
C23 C20 N20 138.744 2_646 1_555 1_555
C20 C20 C23 59.693 3_545 1_555 2_646
C20 C20 C22 89.328 3_545 1_555 3_554
C20 C20 Co1 44.161 3_545 1_555 2_646
C20 C20 C21 38.705 3_545 1_555 2_546
C20 C20 N20 136.497 3_545 1_555 1_555
Zn1 C20 C20 140.423 1_555 1_555 3_545
Zn1 C20 C23 144.378 1_555 1_555 2_646
Zn1 C20 C22 128.592 1_555 1_555 3_554
Zn1 C20 Co1 169.891 1_555 1_555 2_646
Zn1 C20 C21 121.587 1_555 1_555 2_546
Zn1 C20 N20 7.667 1_555 1_555 1_555
Zn1 N20 C20 168.041 1_555 1_555 1_555
C21 N20 Zn1 141.299 2_546 1_555 1_555
C21 N20 C20 34.180 2_546 1_555 1_555
Co1 N20 C21 33.283 2_646 1_555 2_546
Co1 N20 Zn1 166.541 2_646 1_555 1_555
Co1 N20 C20 1.593 2_646 1_555 1_555
N21 N20 Co1 128.283 1_555 1_555 2_646
N21 N20 C21 103.317 1_555 1_555 2_546
N21 N20 Zn1 40.077 1_555 1_555 1_555
N21 N20 C20 129.858 1_555 1_555 1_555
N20 N20 N21 59.435 3_555 1_555 1_555
N20 N20 Co1 136.102 3_555 1_555 2_646
N20 N20 C21 148.743 3_555 1_555 2_546
N20 N20 Zn1 37.794 3_555 1_555 1_555
N20 N20 C20 136.497 3_555 1_555 1_555
C20 C21 Co1 67.272 2_556 1_555 1_455
C20 C21 C20 102.590 4_556 1_555 2_556
C20 C21 Co1 67.272 4_556 1_555 1_455
N21 C21 C20 121.907 1_556 1_555 4_556
N21 C21 C20 121.907 1_556 1_555 2_556
N21 C21 Co1 95.859 1_556 1_555 1_455
N20 C21 N21 121.152 2_556 1_555 1_556
N20 C21 C20 114.027 2_556 1_555 4_556
N20 C21 C20 22.021 2_556 1_555 2_556
N20 C21 Co1 89.273 2_556 1_555 1_455
N20 C21 N20 117.486 4_556 1_555 2_556
N20 C21 N21 121.152 4_556 1_555 1_556
N20 C21 C20 22.021 4_556 1_555 4_556
N20 C21 C20 114.027 4_556 1_555 2_556
N20 C21 Co1 89.273 4_556 1_555 1_455
C11 C21 N20 90.831 1_555 1_555 4_556
C11 C21 N20 90.831 1_555 1_555 2_556
C11 C21 N21 83.941 1_555 1_555 1_556
C11 C21 C20 112.835 1_555 1_555 4_556
C11 C21 C20 112.835 1_555 1_555 2_556
C11 C21 Co1 179.799 1_555 1_555 1_455
C22 C21 C11 148.349 4_567 1_555 1_555
C22 C21 N20 120.766 4_567 1_555 4_556
C22 C21 N20 76.784 4_567 1_555 2_556
C22 C21 N21 78.169 4_567 1_555 1_556
C22 C21 C20 98.794 4_567 1_555 4_556
C22 C21 C20 58.480 4_567 1_555 2_556
C22 C21 Co1 31.538 4_567 1_555 1_455
C22 C21 C22 51.306 2_547 1_555 4_567
C22 C21 C11 148.349 2_547 1_555 1_555
C22 C21 N20 76.784 2_547 1_555 4_556
C22 C21 N20 120.766 2_547 1_555 2_556
C22 C21 N21 78.169 2_547 1_555 1_556
C22 C21 C20 58.480 2_547 1_555 4_556
C22 C21 C20 98.794 2_547 1_555 2_556
C22 C21 Co1 31.538 2_547 1_555 1_455
C23 C21 C22 49.509 1_455 1_555 2_547
C23 C21 C22 49.509 1_455 1_555 4_567
C23 C21 C11 155.287 1_455 1_555 1_555
C23 C21 N20 76.702 1_455 1_555 4_556
C23 C21 N20 76.702 1_455 1_555 2_556
C23 C21 N21 120.772 1_455 1_555 1_556
C23 C21 C20 56.116 1_455 1_555 4_556
C23 C21 C20 56.116 1_455 1_555 2_556
C23 C21 Co1 24.913 1_455 1_555 1_455
C21 N21 Zn1 147.555 1_554 1_555 1_555
Co1 N21 C21 32.843 1_454 1_555 1_554
Co1 N21 Zn1 179.601 1_454 1_555 1_555
N20 N21 Co1 141.015 1_555 1_555 1_454
N20 N21 C21 116.883 1_555 1_555 1_554
N20 N21 Zn1 39.221 1_555 1_555 1_555
N20 N21 N20 61.129 3_555 1_555 1_555
N20 N21 Co1 141.015 3_555 1_555 1_454
N20 N21 C21 116.883 3_555 1_555 1_554
N20 N21 Zn1 39.221 3_555 1_555 1_555
Co1 C22 N22 173.554 2_657 1_555 1_555
C20 C22 Co1 46.306 3_556 1_555 2_657
C20 C22 N22 129.493 3_556 1_555 1_555
C23 C22 C20 61.504 2_657 1_555 3_556
C23 C22 Co1 44.665 2_657 1_555 2_657
C23 C22 N22 130.264 2_657 1_555 1_555
C22 C22 C23 59.887 3_565 1_555 2_657
C22 C22 C20 90.672 3_565 1_555 3_556
C22 C22 Co1 44.391 3_565 1_555 2_657
C22 C22 N22 139.586 3_565 1_555 1_555
C21 C22 C22 64.347 2_557 1_555 3_565
C21 C22 C23 68.683 2_557 1_555 2_657
C21 C22 C20 34.527 2_557 1_555 3_556
C21 C22 Co1 28.160 2_557 1_555 2_657
C21 C22 N22 152.569 2_557 1_555 1_555
Zn2 N22 C22 164.173 1_555 1_555 1_555
Co1 N22 Zn2 167.316 2_657 1_555 1_555
Co1 N22 C22 3.965 2_657 1_555 1_555
N23 N22 Co1 147.807 1_555 1_555 2_657
N23 N22 Zn2 44.601 1_555 1_555 1_555
N23 N22 C22 149.836 1_555 1_555 1_555
O11 N22 N23 88.737 1_555 1_555 1_555
O11 N22 Co1 123.257 1_555 1_555 2_657
O11 N22 Zn2 44.161 1_555 1_555 1_555
O11 N22 C22 120.622 1_555 1_555 1_555
N22 N22 O11 59.618 3_555 1_555 1_555
N22 N22 N23 59.262 3_555 1_555 1_555
N22 N22 Co1 137.198 3_555 1_555 2_657
N22 N22 Zn2 43.470 3_555 1_555 1_555
N22 N22 C22 139.586 3_555 1_555 1_555
Ow1 N22 N22 86.637 3_555 1_555 3_555
Ow1 N22 O11 57.339 3_555 1_555 1_555
Ow1 N22 N23 58.449 3_555 1_555 1_555
Ow1 N22 Co1 133.277 3_555 1_555 2_657
Ow1 N22 Zn2 43.166 3_555 1_555 1_555
Ow1 N22 C22 129.665 3_555 1_555 1_555
Co1 C23 N23 175.816 1_555 1_555 1_555
C22 C23 Co1 44.591 2_647 1_555 1_555
C22 C23 N23 138.250 2_647 1_555 1_555
C22 C23 C22 60.227 4_667 1_555 2_647
C22 C23 Co1 44.591 4_667 1_555 1_555
C22 C23 N23 138.250 4_667 1_555 1_555
C20 C23 C22 89.271 4_656 1_555 4_667
C20 C23 C22 58.730 4_656 1_555 2_647
C20 C23 Co1 44.680 4_656 1_555 1_555
C20 C23 N23 132.332 4_656 1_555 1_555
C20 C23 C20 60.613 2_656 1_555 4_656
C20 C23 C22 58.730 2_656 1_555 4_667
C20 C23 C22 89.271 2_656 1_555 2_647
C20 C23 Co1 44.680 2_656 1_555 1_555
C20 C23 N23 132.332 2_656 1_555 1_555
C21 C23 C20 32.468 1_655 1_555 2_656
C21 C23 C20 32.468 1_655 1_555 4_656
C21 C23 C22 61.808 1_655 1_555 4_667
C21 C23 C22 61.808 1_655 1_555 2_647
C21 C23 Co1 22.308 1_655 1_555 1_555
C21 C23 N23 153.509 1_655 1_555 1_555
Zn2 N23 C23 158.030 1_555 1_555 1_555
Co1 N23 Zn2 160.611 1_555 1_555 1_555
Co1 N23 C23 2.581 1_555 1_555 1_555
Ow1 N23 Co1 147.590 3_555 1_555 1_555
Ow1 N23 Zn2 45.397 3_555 1_555 1_555
Ow1 N23 C23 148.887 3_555 1_555 1_555
Ow1 N23 Ow1 54.101 1_555 1_555 3_555
Ow1 N23 Co1 147.590 1_555 1_555 1_555
Ow1 N23 Zn2 45.397 1_555 1_555 1_555
Ow1 N23 C23 148.887 1_555 1_555 1_555
N22 N23 Ow1 89.960 1_555 1_555 1_555
N22 N23 Ow1 62.252 1_555 1_555 3_555
N22 N23 Co1 120.589 1_555 1_555 1_555
N22 N23 Zn2 44.767 1_555 1_555 1_555
N22 N23 C23 118.501 1_555 1_555 1_555
N22 N23 N22 61.476 3_555 1_555 1_555
N22 N23 Ow1 62.252 3_555 1_555 1_555
N22 N23 Ow1 89.960 3_555 1_555 3_555
N22 N23 Co1 120.589 3_555 1_555 1_555
N22 N23 Zn2 44.767 3_555 1_555 1_555
N22 N23 C23 118.501 3_555 1_555 1_555
Ow1 Ow1 Zn2 50.304 3_555 1_555 1_555
Ow1 Ow1 Ow1 109.827 4_656 1_555 3_555
Ow1 Ow1 Zn2 112.560 4_656 1_555 1_555
Ow10 Ow1 Ow1 90.614 1_555 1_555 4_656
Ow10 Ow1 Ow1 60.305 1_555 1_555 3_555
Ow10 Ow1 Zn2 110.578 1_555 1_555 1_555
O11 Ow1 Ow10 101.508 1_555 1_555 1_555
O11 Ow1 Ow1 158.004 1_555 1_555 4_656
O11 Ow1 Ow1 62.581 1_555 1_555 3_555
O11 Ow1 Zn2 45.985 1_555 1_555 1_555
Ow11 Ow1 O11 78.068 1_545 1_555 1_555
Ow11 Ow1 Ow10 128.675 1_545 1_555 1_555
Ow11 Ow1 Ow1 108.584 1_545 1_555 4_656
Ow11 Ow1 Ow1 140.355 1_545 1_555 3_555
Ow11 Ow1 Zn2 105.016 1_545 1_555 1_555
N23 Ow1 Ow11 125.800 1_555 1_555 1_545
N23 Ow1 O11 91.077 1_555 1_555 1_555
N23 Ow1 Ow10 105.500 1_555 1_555 1_555
N23 Ow1 Ow1 67.846 1_555 1_555 4_656
N23 Ow1 Ow1 62.949 1_555 1_555 3_555
N23 Ow1 Zn2 45.112 1_555 1_555 1_555
N22 Ow1 N23 59.299 3_555 1_555 1_555
N22 Ow1 Ow11 69.616 3_555 1_555 1_545
N22 Ow1 O11 60.370 3_555 1_555 1_555
N22 Ow1 Ow10 153.574 3_555 1_555 1_555
N22 Ow1 Ow1 101.462 3_555 1_555 4_656
N22 Ow1 Ow1 93.363 3_555 1_555 3_555
N22 Ow1 Zn2 43.060 3_555 1_555 1_555
Ow1 Ow10 Ow1 59.389 3_555 1_555 1_555
Ow1 Ow11 Ow1 100.711 1_565 1_555 3_555

loop_
_geom_bond_atom_site_label_1
_geom_bond_atom_site_label_2
_geom_bond_distance
_geom_bond_site_symmetry_1
_geom_bond_site_symmetry_2
Zn1 O10 1.97507 1_555 1_555
Zn1 N20 2.02456 1_555 1_555
Zn1 N20 2.02456 1_555 3_555
Zn1 N21 2.06140 1_555 1_555
Zn1 O11 2.57849 1_555 1_555
Zn1 C10 2.93120 1_555 1_555
Zn1 C20 3.14465 1_555 1_555
Zn1 C20 3.14465 1_555 3_555
Zn2 N23 2.18150 1_555 1_555
Zn2 N22 2.18792 1_555 3_555
Zn2 N22 2.18792 1_555 1_555
Zn2 O11 2.18817 1_555 1_555
Zn2 Ow1 2.19227 1_555 3_555
Zn2 Ow1 2.19227 1_555 1_555
Co1 C21 1.63915 1_555 1_655
Co1 C22 1.81670 1_555 2_647
Co1 C22 1.81670 1_555 4_667
Co1 C23 1.81907 1_555 1_555
Co1 C20 1.85145 1_555 2_656
Co1 C20 1.85145 1_555 4_656
Co1 N23 2.94696 1_555 1_555
Co1 N22 2.94963 1_555 2_647
Co1 N22 2.94963 1_555 4_667
Co1 N20 2.98667 1_555 4_656
Co1 N20 2.98667 1_555 2_656
Co1 N21 3.00655 1_555 1_656
C10 O10 1.31715 1_555 1_555
C10 O11 1.33178 1_555 1_555
C10 C11 1.42363 1_555 1_555
C10 Zn1 2.93120 1_555 1_555
C11 C10 1.42363 1_555 1_555
C11 O11 2.49959 1_555 1_555
C11 O10 2.52837 1_555 1_555
C11 C21 2.79063 1_555 1_555
O10 C10 1.31715 1_555 1_555
O10 O11 1.95685 1_555 1_555
O10 Zn1 1.97507 1_555 1_555
O10 C11 2.52837 1_555 1_555
O11 C10 1.33178 1_555 1_555
O11 O10 1.95685 1_555 1_555
O11 Zn2 2.18817 1_555 1_555
O11 C11 2.49959 1_555 1_555
O11 Zn1 2.57849 1_555 1_555
O11 Ow1 3.04069 1_555 1_555
O11 Ow1 3.04069 1_555 3_555
O11 N22 3.13950 1_555 3_555
O11 N22 3.13950 1_555 1_555
C20 N20 1.13592 1_555 1_555
C20 C21 1.70200 1_555 2_546
C20 Co1 1.85145 1_555 2_646
C20 C22 2.55979 1_555 3_554
C20 C23 2.63205 1_555 2_646
C20 C20 2.65640 1_555 3_545
C20 Zn1 3.14465 1_555 1_555
N20 C20 1.13592 1_555 1_555
N20 Zn1 2.02456 1_555 1_555
N20 C21 2.51756 1_555 2_546
N20 Co1 2.98667 1_555 2_646
N20 N21 3.14614 1_555 1_555
N20 N20 3.19969 1_555 3_555
C21 Co1 1.63915 1_555 1_455
C21 C20 1.70200 1_555 2_556
C21 C20 1.70200 1_555 4_556
C21 N21 2.35865 1_555 1_556
C21 N20 2.51756 1_555 2_556
C21 N20 2.51756 1_555 4_556
C21 C11 2.79063 1_555 1_555
C21 C22 2.99869 1_555 4_567
C21 C22 2.99869 1_555 2_547
C21 C23 3.16954 1_555 1_455
N21 Zn1 2.06140 1_555 1_555
N21 C21 2.35865 1_555 1_554
N21 Co1 3.00655 1_555 1_454
N21 N20 3.14614 1_555 1_555
N21 N20 3.14614 1_555 3_555
C22 N22 1.13735 1_555 1_555
C22 Co1 1.81670 1_555 2_657
C22 C20 2.55979 1_555 3_556
C22 C23 2.58750 1_555 2_657
C22 C22 2.59637 1_555 3_565
C22 C21 2.99869 1_555 2_557
N22 C22 1.13735 1_555 1_555
N22 Zn2 2.18792 1_555 1_555
N22 Co1 2.94963 1_555 2_657
N22 N23 3.10665 1_555 1_555
N22 O11 3.13950 1_555 1_555
N22 N22 3.17568 1_555 3_555
N22 Ow1 3.19757 1_555 3_555
C23 N23 1.12975 1_555 1_555
C23 Co1 1.81907 1_555 1_555
C23 C22 2.58750 1_555 2_647
C23 C22 2.58750 1_555 4_667
C23 C20 2.63205 1_555 4_656
C23 C20 2.63205 1_555 2_656
C23 C21 3.16954 1_555 1_655
N23 C23 1.12975 1_555 1_555
N23 Zn2 2.18150 1_555 1_555
N23 Co1 2.94696 1_555 1_555
N23 Ow1 3.07896 1_555 3_555
N23 Ow1 3.07896 1_555 1_555
N23 N22 3.10665 1_555 1_555
N23 N22 3.10665 1_555 3_555
Ow1 Zn2 2.19227 1_555 1_555
Ow1 Ow1 2.80048 1_555 3_555
Ow1 Ow1 2.80527 1_555 4_656
Ow1 Ow10 2.82661 1_555 1_555
Ow1 O11 3.04069 1_555 1_555
Ow1 Ow11 3.05415 1_555 1_545
Ow1 N23 3.07896 1_555 1_555
Ow1 N22 3.19757 1_555 3_555
Ow10 Ow1 2.82661 1_555 1_555
Ow10 Ow1 2.82661 1_555 3_555
Ow11 Ow1 3.05415 1_555 3_555
Ow11 Ow1 3.05415 1_555 1_565
